data_4020525
loop_
_publ_author_name
'Youjun Yang'
'Jorge O. Escobedo'
'Alexander Wong'
'Corin M. Schowalter'
'Michael C. Touchy'
'Lijuan Jiao'
'William E. Crowe'
'Frank R. Fronczek'
'Robert M. Strongin'

_publ_section_title
;
 A Convenient Preparation of Xanthene Dyes
;
_journal_name_full 'Journal of Organic Chemistry'
_journal_page_first 6907
_journal_page_last 6912
_journal_paper_doi 10.1021/jo051002a
_journal_volume 70
_journal_year 2005
_chemical_formula_moiety 'C19 H14 Cl2 O4, C2 H6 O, H2 O'
_chemical_formula_sum 'C21 H22 Cl2 O6'
_chemical_formula_weight 441.3
_space_group_IT_number 2
_space_group_name_Hall '-P 1'
_space_group_name_H-M_alt 'P -1'
_symmetry_cell_setting triclinic
_symmetry_space_group_name_Hall '-P 1'
_symmetry_space_group_name_H-M 'P -1'
_cell_angle_alpha 109.873(6)
_cell_angle_beta 112.697(7)
_cell_angle_gamma 100.841(12)
_cell_formula_units_Z 2
_cell_length_a 9.499(2)
_cell_length_b 10.891(2)
_cell_length_c 11.067(2)
_cell_measurement_temperature 100
_cell_volume 923.7(3)
_diffrn_ambient_temperature 100
_exptl_crystal_density_diffrn 1.59
_cod_depositor_comments
;
The following automatic conversions were performed:
'_symmetry_cell_setting' value 'Triclinic' changed to 'triclinic'
according to '/home/saulius/struct/CIF-dictionaries/cif_core.dic'
dictionary named 'cif_core.dic' version 2.4.1 from 2010-06-29.

Automatic conversion script
Id: cif_fix_enum 1527 2010-12-29 10:47:43Z saulius 
;
_cod_database_code 4020525

loop_
_symmetry_equiv_pos_as_xyz
'x, y, z'
'-x, -y, -z'

loop_
_atom_site_label
_atom_site_type_symbol
_atom_site_fract_x
_atom_site_fract_y
_atom_site_fract_z
_atom_site_U_iso_or_equiv
_atom_site_adp_type
_atom_site_occupancy
_atom_site_symmetry_multiplicity
_atom_site_calc_flag
_atom_site_refinement_flags
_atom_site_disorder_assembly
_atom_site_disorder_group
Cl1 Cl 0.7760(2) 0.8965(2) 0.8151(2) 0.0527(7) Uani 1 1 d . . .
Cl2 Cl -0.0026(3) 0.3076(2) 0.4283(2) 0.0548(7) Uani 1 1 d . . .
O1 O 0.5479(6) 1.0448(5) 0.8299(6) 0.0526(15) Uani 1 1 d . . .
H1O H 0.4707 1.0704 0.8329 0.079 Uiso 1 1 calc R . .
O2 O 0.1519(6) 0.7800(5) 0.3149(6) 0.0467(14) Uani 1 1 d . . .
H2O H 0.1131 0.8414 0.3399 0.070 Uiso 1 1 calc R . .
O3 O -0.2199(6) 0.1372(5) 0.1077(6) 0.0509(15) Uani 1 1 d . . .
H3O H -0.1886 0.0877 0.1484 0.076 Uiso 1 1 calc R . .
O4 O 0.0968(6) 0.4076(6) -0.0247(6) 0.0468(14) Uani 1 1 d . . .
H4O H 0.0142 0.3565 -0.1082 0.070 Uiso 1 1 calc R . .
C1 C 0.3213(8) 0.6016(7) 0.2607(8) 0.0341(18) Uani 1 1 d . . .
H1A H 0.2744 0.6375 0.1881 0.041 Uiso 1 1 calc R . .
C2 C 0.3896(8) 0.7238(7) 0.4120(7) 0.0313(17) Uani 1 1 d . . .
C3 C 0.5354(8) 0.7549(7) 0.5303(8) 0.0322(18) Uani 1 1 d . . .
H3 H 0.6014 0.7014 0.5175 0.039 Uiso 1 1 calc R . .
C4 C 0.5891(9) 0.8619(8) 0.6677(9) 0.042(2) Uani 1 1 d . . .
C5 C 0.4938(9) 0.9418(8) 0.6908(9) 0.043(2) Uani 1 1 d . . .
C6 C 0.3490(9) 0.9147(8) 0.5703(9) 0.043(2) Uani 1 1 d . . .
H6 H 0.2848 0.9704 0.5819 0.052 Uiso 1 1 calc R . .
C7 C 0.2975(9) 0.8073(7) 0.4340(8) 0.0375(19) Uani 1 1 d . . .
C8 C 0.1815(8) 0.4784(7) 0.2241(7) 0.0301(17) Uani 1 1 d . . .
C9 C 0.1559(8) 0.4524(7) 0.3308(8) 0.0336(18) Uani 1 1 d . . .
H9 H 0.2292 0.5148 0.4319 0.040 Uiso 1 1 calc R . .
C10 C 0.0255(9) 0.3370(7) 0.2921(8) 0.0350(18) Uani 1 1 d . . .
C11 C -0.0851(8) 0.2470(7) 0.1459(9) 0.0372(19) Uani 1 1 d . . .
C12 C -0.0614(8) 0.2700(7) 0.0400(8) 0.0346(18) Uani 1 1 d . . .
H12 H -0.1356 0.2072 -0.0608 0.041 Uiso 1 1 calc R . .
C13 C 0.0690(8) 0.3832(7) 0.0776(8) 0.0335(18) Uani 1 1 d . . .
C14 C 0.4565(8) 0.5583(7) 0.2372(7) 0.0334(18) Uani 1 1 d . . .
C15 C 0.4886(10) 0.4438(8) 0.2499(9) 0.045(2) Uani 1 1 d . . .
H15 H 0.4258 0.3893 0.2757 0.054 Uiso 1 1 calc R . .
C16 C 0.6102(10) 0.4063(9) 0.2260(9) 0.050(2) Uani 1 1 d . . .
H16 H 0.6296 0.3267 0.2354 0.060 Uiso 1 1 calc R . .
C17 C 0.7024(10) 0.4825(9) 0.1891(10) 0.053(2) Uani 1 1 d . . .
H17 H 0.7858 0.4565 0.1725 0.064 Uiso 1 1 calc R . .
C18 C 0.6732(13) 0.5974(11) 0.1762(13) 0.084(4) Uani 1 1 d . . .
H18 H 0.7359 0.6513 0.1499 0.101 Uiso 1 1 calc R . .
C19 C 0.5500(12) 0.6347(11) 0.2020(13) 0.075(3) Uani 1 1 d . . .
H19 H 0.5317 0.7153 0.1947 0.090 Uiso 1 1 calc R . .
O1W O 0.2981(8) 0.1062(7) 0.8707(7) 0.0703(19) Uani 1 1 d . . .
O1S O -0.0162(12) 0.0182(10) 0.6316(13) 0.132(4) Uani 1 1 d . . .
C1S C 0.068(3) 0.127(2) 0.624(2) 0.172(7) Uani 1 1 d . . .

loop_
_atom_site_aniso_label
_atom_site_aniso_U_11
_atom_site_aniso_U_22
_atom_site_aniso_U_33
_atom_site_aniso_U_23
_atom_site_aniso_U_13
_atom_site_aniso_U_12
Cl1 0.0379(11) 0.0399(12) 0.0469(13) 0.0043(10) 0.0031(10) 0.0151(9)
Cl2 0.0639(14) 0.0538(14) 0.0545(14) 0.0287(11) 0.0345(12) 0.0175(11)
O1 0.039(3) 0.041(3) 0.043(3) -0.005(3) 0.010(3) 0.015(3)
O2 0.038(3) 0.047(3) 0.044(3) 0.012(3) 0.013(3) 0.026(3)
O3 0.054(3) 0.040(3) 0.065(4) 0.023(3) 0.035(3) 0.018(3)
O4 0.037(3) 0.053(4) 0.041(3) 0.017(3) 0.015(3) 0.015(3)
C1 0.031(4) 0.030(4) 0.038(5) 0.014(4) 0.015(4) 0.012(3)
C2 0.032(4) 0.026(4) 0.029(4) 0.008(3) 0.014(4) 0.006(3)
C3 0.025(4) 0.026(4) 0.039(5) 0.012(4) 0.011(4) 0.010(3)
C4 0.029(4) 0.033(5) 0.052(5) 0.016(4) 0.011(4) 0.008(4)
C5 0.037(5) 0.031(5) 0.047(5) 0.010(4) 0.015(4) 0.010(4)
C6 0.034(4) 0.031(4) 0.055(5) 0.010(4) 0.018(4) 0.014(3)
C7 0.025(4) 0.032(5) 0.037(5) 0.006(4) 0.008(4) 0.007(3)
C8 0.030(4) 0.029(4) 0.026(4) 0.010(3) 0.009(4) 0.013(3)
C9 0.033(4) 0.019(4) 0.031(4) 0.000(3) 0.010(4) 0.010(3)
C10 0.035(4) 0.030(4) 0.035(5) 0.012(4) 0.016(4) 0.010(4)
C11 0.028(4) 0.025(4) 0.058(6) 0.014(4) 0.025(4) 0.010(3)
C12 0.024(4) 0.033(4) 0.030(4) 0.006(4) 0.005(4) 0.011(3)
C13 0.030(4) 0.041(5) 0.040(5) 0.023(4) 0.021(4) 0.017(4)
C14 0.029(4) 0.033(4) 0.028(4) 0.008(3) 0.008(4) 0.014(3)
C15 0.046(5) 0.037(5) 0.058(5) 0.024(4) 0.027(4) 0.017(4)
C16 0.049(5) 0.054(5) 0.063(6) 0.033(5) 0.031(5) 0.035(4)
C17 0.055(6) 0.060(6) 0.073(6) 0.037(5) 0.045(5) 0.034(5)
C18 0.100(8) 0.109(9) 0.154(11) 0.101(9) 0.109(9) 0.076(7)
C19 0.090(7) 0.089(7) 0.140(10) 0.093(8) 0.092(8) 0.066(6)
O1W 0.090(5) 0.080(5) 0.091(5) 0.057(4) 0.064(4) 0.054(4)
O1S 0.114(7) 0.092(7) 0.199(11) 0.058(7) 0.088(8) 0.050(6)
C1S 0.168(18) 0.187(19) 0.177(18) 0.081(16) 0.083(16) 0.106(16)

loop_
_geom_bond_atom_site_label_1
_geom_bond_atom_site_label_2
_geom_bond_distance
_geom_bond_site_symmetry_2
_geom_bond_publ_flag
Cl1 C4 1.747(8) . ?
Cl2 C10 1.747(7) . ?
O1 C5 1.375(9) . ?
O1 H1O 0.8400 . ?
O2 C7 1.382(8) . ?
O2 H2O 0.8400 . ?
O3 C11 1.382(8) . ?
O3 H3O 0.8400 . ?
O4 C13 1.354(8) . ?
O4 H4O 0.8400 . ?
C1 C8 1.508(9) . ?
C1 C2 1.522(10) . ?
C1 C14 1.530(10) . ?
C1 H1A 1.0000 . ?
C2 C3 1.367(9) . ?
C2 C7 1.401(10) . ?
C3 C4 1.380(10) . ?
C3 H3 0.9500 . ?
C4 C5 1.402(11) . ?
C5 C6 1.385(10) . ?
C6 C7 1.378(10) . ?
C6 H6 0.9500 . ?
C8 C13 1.396(10) . ?
C8 C9 1.399(10) . ?
C9 C10 1.391(10) . ?
C9 H9 0.9500 . ?
C10 C11 1.380(10) . ?
C11 C12 1.367(10) . ?
C12 C13 1.381(10) . ?
C12 H12 0.9500 . ?
C14 C19 1.357(11) . ?
C14 C15 1.377(10) . ?
C15 C16 1.382(11) . ?
C15 H15 0.9500 . ?
C16 C17 1.362(11) . ?
C16 H16 0.9500 . ?
C17 C18 1.373(11) . ?
C17 H17 0.9500 . ?
C18 C19 1.406(12) . ?
C18 H18 0.9500 . ?
C19 H19 0.9500 . ?
O1S C1S 1.35(2) . ?

loop_
_cod_related_entry_id
_cod_related_entry_database
_cod_related_entry_code
1 ChemSpider 30658460
